data_7227728
loop_
_publ_author_name
'Zhang, Jian-Yong'
'Shi, Jun-Xia'
'Chen, Liang-Yan'
'Jia, Qin-Xiang'
'Deng, Wei'
'Gao, En-Qing'

_publ_section_title
;
 N-donor auxiliary ligand-directed assembly of CoII compounds with a
 2,2&#x2032;-dinitro-biphenyl-4,4&#x2032;-dicarboxylate ligand: structures
 and magnetic properties
;
_journal_issue 13
_journal_name_full CrystEngComm
_journal_page_first 1738
_journal_paper_doi 10.1039/C7CE00046D
_journal_volume 19
_journal_year 2017
_chemical_formula_sum 'C29 H18 Co N5 O8'
_chemical_formula_weight 623.41
_chemical_name_systematic
; 
 ? 
;
_space_group_IT_number 14
_symmetry_cell_setting monoclinic
_symmetry_space_group_name_Hall '-P 2ybc'
_symmetry_space_group_name_H-M 'P 1 21/c 1'
_atom_sites_solution_hydrogens geom
_atom_sites_solution_primary direct
_atom_sites_solution_secondary difmap
_audit_creation_method SHELXL-97
_audit_update_record
;
2016-10-07 deposited with the CCDC.
2017-02-21 downloaded from the CCDC.
;
_cell_angle_alpha 90.00
_cell_angle_beta 93.832(3)
_cell_angle_gamma 90.00
_cell_formula_units_Z 4
_cell_length_a 13.3233(4)
_cell_length_b 23.3778(8)
_cell_length_c 8.8535(3)
_cell_measurement_reflns_used 2403
_cell_measurement_temperature 293(2)
_cell_measurement_theta_max 27.9570
_cell_measurement_theta_min 3.1800
_cell_volume 2751.43(16)
_computing_cell_refinement 'Bruker SAINT'
_computing_data_collection 'Bruker APEX2'
_computing_data_reduction 'Bruker SAINT'
_computing_molecular_graphics 'Bruker SHELXTL'
_computing_publication_material 'Bruker SHELXTL'
_computing_structure_refinement 'SHELXL-97 (Sheldrick, 2008)'
_computing_structure_solution 'SHELXS-97 (Sheldrick, 2008)'
_diffrn_ambient_temperature 293(2)
_diffrn_measured_fraction_theta_full 0.999
_diffrn_measured_fraction_theta_max 0.999
_diffrn_measurement_device_type 'Bruker APEX-II CCD'
_diffrn_measurement_method '\f and \w scans'
_diffrn_radiation_monochromator graphite
_diffrn_radiation_source 'sealed tube'
_diffrn_radiation_type MoK\a
_diffrn_radiation_wavelength 0.71073
_diffrn_reflns_av_R_equivalents 0.0542
_diffrn_reflns_av_sigmaI/netI 0.0859
_diffrn_reflns_limit_h_max 14
_diffrn_reflns_limit_h_min -15
_diffrn_reflns_limit_k_max 27
_diffrn_reflns_limit_k_min -27
_diffrn_reflns_limit_l_max 10
_diffrn_reflns_limit_l_min -10
_diffrn_reflns_number 10876
_diffrn_reflns_theta_full 25.01
_diffrn_reflns_theta_max 25.01
_diffrn_reflns_theta_min 2.82
_exptl_absorpt_coefficient_mu 0.685
_exptl_absorpt_correction_T_max 0.9472
_exptl_absorpt_correction_T_min 0.8866
_exptl_absorpt_correction_type multi-scan
_exptl_absorpt_process_details SADABS
_exptl_crystal_colour 'rose red'
_exptl_crystal_density_diffrn 1.505
_exptl_crystal_density_method 'not measured'
_exptl_crystal_description block
_exptl_crystal_F_000 1272
_exptl_crystal_size_max 0.18
_exptl_crystal_size_mid 0.13
_exptl_crystal_size_min 0.08
_refine_diff_density_max 0.836
_refine_diff_density_min -0.340
_refine_diff_density_rms 0.079
_refine_ls_extinction_method none
_refine_ls_goodness_of_fit_ref 1.024
_refine_ls_hydrogen_treatment constr
_refine_ls_matrix_type full
_refine_ls_number_parameters 444
_refine_ls_number_reflns 4840
_refine_ls_number_restraints 84
_refine_ls_restrained_S_all 1.052
_refine_ls_R_factor_all 0.0935
_refine_ls_R_factor_gt 0.0590
_refine_ls_shift/su_max 0.001
_refine_ls_shift/su_mean 0.000
_refine_ls_structure_factor_coef Fsqd
_refine_ls_weighting_details 'calc w=1/[\s^2^(Fo^2^)+(0.0598P)^2^+1.1154P] where P=(Fo^2^+2Fc^2^)/3'
_refine_ls_weighting_scheme calc
_refine_ls_wR_factor_gt 0.1272
_refine_ls_wR_factor_ref 0.1470
_reflns_number_gt 3387
_reflns_number_total 4840
_reflns_threshold_expression >2sigma(I)
_cod_data_source_file c7ce00046d2.cif
_cod_data_source_block 1
_cod_depositor_comments 'Adding full bibliography for 7227724--7227728.cif.'
_cod_original_sg_symbol_H-M P21/c
_cod_database_code 7227728

loop_
_symmetry_equiv_pos_as_xyz
'x, y, z'
'-x, y+1/2, -z+1/2'
'-x, -y, -z'
'x, -y-1/2, z-1/2'

loop_
_atom_site_label
_atom_site_type_symbol
_atom_site_fract_x
_atom_site_fract_y
_atom_site_fract_z
_atom_site_U_iso_or_equiv
_atom_site_adp_type
_atom_site_occupancy
_atom_site_symmetry_multiplicity
_atom_site_calc_flag
_atom_site_refinement_flags
_atom_site_disorder_assembly
_atom_site_disorder_group
Co1 Co 0.82529(4) 0.70673(2) 0.79624(6) 0.02040(19) Uani 1 1 d . . .
O4 O -0.1066(2) 0.77930(11) 0.7035(3) 0.0269(7) Uani 1 1 d . . .
O2 O 0.7067(2) 0.80085(12) 1.1286(3) 0.0308(7) Uani 1 1 d . . .
O3 O -0.0617(2) 0.79890(12) 0.4696(3) 0.0289(7) Uani 1 1 d . . .
O1 O 0.7412(2) 0.76691(13) 0.9033(3) 0.0328(7) Uani 1 1 d . . .
O7 O 0.3806(6) 0.8698(6) 0.5545(12) 0.109(4) Uani 0.676(14) 1 d PU A 1
O6 O 0.3150(9) 0.9262(4) 0.885(2) 0.083(5) Uani 0.46(2) 1 d PU B 1
O8 O 0.2849(6) 0.8428(6) 0.3877(9) 0.112(4) Uani 0.676(14) 1 d PU A 1
O5 O 0.4277(12) 0.9446(6) 1.014(3) 0.137(8) Uani 0.46(2) 1 d PU B 1
N2 N 0.9146(2) 0.65128(14) 0.6726(4) 0.0280(8) Uani 1 1 d . . .
N1 N 0.7424(2) 0.63802(14) 0.8958(4) 0.0282(8) Uani 1 1 d . . .
N3 N 0.9751(3) 0.59989(14) 0.4913(4) 0.0311(9) Uani 1 1 d . . .
C11 C 0.0637(3) 0.80182(17) 0.6682(5) 0.0256(10) Uani 1 1 d . . .
C1 C 0.6842(3) 0.78666(16) 0.9949(4) 0.0213(9) Uani 1 1 d . . .
C2 C 0.5761(3) 0.79666(18) 0.9378(4) 0.0267(10) Uani 1 1 d . . .
C14 C -0.0445(3) 0.79199(16) 0.6097(5) 0.0215(9) Uani 1 1 d . . .
C23 C 0.9088(3) 0.64011(18) 0.5273(5) 0.0338(11) Uani 1 1 d . . .
H23 H 0.8641 0.6580 0.4572 0.041 Uiso 1 1 calc R . .
C10 C 0.0954(3) 0.7886(2) 0.8153(5) 0.0439(13) Uani 1 1 d . . .
H10 H 0.0494 0.7747 0.8807 0.053 Uiso 1 1 calc R . .
C12 C 0.1329(3) 0.8244(2) 0.5775(5) 0.0400(12) Uani 1 1 d . A .
H12 H 0.1133 0.8344 0.4782 0.048 Uiso 1 1 calc R . .
C3 C 0.5214(3) 0.8414(2) 0.9906(5) 0.0381(12) Uani 1 1 d . B .
H3 H 0.5504 0.8657 1.0643 0.046 Uiso 1 1 calc R . .
C24 C 0.9826(4) 0.57314(18) 0.3476(5) 0.0354(11) Uani 1 1 d . . .
C19 C 0.7114(3) 0.59343(18) 0.8099(5) 0.0345(11) Uani 1 1 d . . .
H19 H 0.7378 0.5893 0.7158 0.041 Uiso 1 1 calc R . .
C8 C 0.2658(3) 0.8166(2) 0.7764(6) 0.0417(12) Uani 1 1 d . A .
C22 C 0.9875(4) 0.6152(2) 0.7329(5) 0.0443(13) Uani 1 1 d . . .
H22 H 1.0080 0.6129 0.8352 0.053 Uiso 1 1 calc R . .
C17 C 0.6012(3) 0.5589(2) 0.9896(6) 0.0376(11) Uani 1 1 d . . .
C15 C 0.7053(3) 0.64214(18) 1.0322(5) 0.0330(11) Uani 1 1 d . . .
H15 H 0.7271 0.6720 1.0957 0.040 Uiso 1 1 calc R . .
C9 C 0.1952(4) 0.7957(2) 0.8672(6) 0.0556(15) Uani 1 1 d . . .
H9 H 0.2147 0.7860 0.9668 0.067 Uiso 1 1 calc R . .
C18 C 0.6434(3) 0.5536(2) 0.8520(6) 0.0428(12) Uani 1 1 d . . .
H18 H 0.6256 0.5230 0.7883 0.051 Uiso 1 1 calc R . .
C21 C 1.0257(4) 0.5835(2) 0.6229(6) 0.0457(13) Uani 1 1 d . . .
H21 H 1.0762 0.5561 0.6346 0.055 Uiso 1 1 calc R . .
C5 C 0.3749(3) 0.8140(2) 0.8297(5) 0.0407(12) Uani 1 1 d . A .
C20 C 0.5245(4) 0.51894(19) 1.0415(6) 0.0460(13) Uani 1 1 d . . .
H20 H 0.5101 0.5212 1.1427 0.055 Uiso 1 1 calc R . .
C16 C 0.6358(3) 0.60378(19) 1.0825(5) 0.0375(11) Uani 1 1 d . . .
H16 H 0.6122 0.6080 1.1784 0.045 Uiso 1 1 calc R . .
C13 C 0.2310(3) 0.8326(2) 0.6315(6) 0.0477(14) Uani 1 1 d . . .
C7 C 0.5303(3) 0.7613(2) 0.8305(5) 0.0457(13) Uani 1 1 d . B .
H7 H 0.5667 0.7317 0.7902 0.055 Uiso 1 1 calc R . .
C4 C 0.4236(3) 0.8502(2) 0.9347(6) 0.0451(13) Uani 1 1 d . . .
C28 C 1.0802(4) 0.5261(2) 0.1700(6) 0.0562(16) Uani 1 1 d . . .
H28 H 1.1428 0.5134 0.1433 0.067 Uiso 1 1 calc R . .
C25 C 0.8995(4) 0.5652(3) 0.2521(5) 0.068(2) Uani 1 1 d . . .
H25 H 0.8377 0.5789 0.2791 0.081 Uiso 1 1 calc R . .
C29 C 1.0740(4) 0.5541(2) 0.3046(6) 0.0560(16) Uani 1 1 d . . .
H29 H 1.1318 0.5603 0.3672 0.067 Uiso 1 1 calc R . .
C6 C 0.4306(4) 0.7692(2) 0.7817(6) 0.0526(14) Uani 1 1 d . . .
H6 H 0.4002 0.7431 0.7138 0.063 Uiso 1 1 calc R B .
C27 C 0.9972(4) 0.5160(2) 0.0724(5) 0.0456(13) Uani 1 1 d . . .
N4 N 0.3777(14) 0.9085(8) 0.954(2) 0.060(4) Uani 0.46(2) 1 d PU B 1
C26 C 0.9055(5) 0.5372(3) 0.1158(5) 0.075(2) Uani 1 1 d . . .
H26 H 0.8477 0.5323 0.0521 0.090 Uiso 1 1 calc R . .
N5 N 0.3037(7) 0.8503(5) 0.5161(15) 0.063(3) Uani 0.676(14) 1 d PU A 1
O8A O 0.2594(12) 0.9000(10) 0.450(2) 0.108(8) Uani 0.324(14) 1 d PU A 2
O7A O 0.3559(18) 0.8999(9) 0.629(3) 0.117(8) Uani 0.324(14) 1 d PU A 2
N5A N 0.2937(18) 0.8754(10) 0.553(3) 0.058(5) Uani 0.324(14) 1 d PU A 2
N4A N 0.3679(13) 0.8965(7) 1.0149(19) 0.065(4) Uani 0.54(2) 1 d PU B 2
O5A O 0.4001(11) 0.9194(8) 1.1202(17) 0.123(6) Uani 0.54(2) 1 d PU B 2
O6A O 0.2858(9) 0.9057(8) 0.995(3) 0.139(7) Uani 0.54(2) 1 d PU B 2

loop_
_atom_site_aniso_label
_atom_site_aniso_U_11
_atom_site_aniso_U_22
_atom_site_aniso_U_33
_atom_site_aniso_U_23
_atom_site_aniso_U_13
_atom_site_aniso_U_12
Co1 0.0149(3) 0.0288(3) 0.0175(3) -0.0016(3) 0.0008(2) -0.0017(2)
O4 0.0191(16) 0.0365(17) 0.0253(16) 0.0054(13) 0.0030(12) -0.0033(12)
O2 0.0232(16) 0.0468(19) 0.0215(16) -0.0021(14) -0.0042(12) 0.0067(13)
O3 0.0198(16) 0.0479(18) 0.0186(15) 0.0022(14) -0.0020(12) -0.0050(13)
O1 0.0171(16) 0.0465(18) 0.0354(17) -0.0109(15) 0.0049(13) 0.0037(14)
O7 0.033(4) 0.181(11) 0.110(6) 0.066(6) -0.008(4) -0.047(5)
O6 0.044(6) 0.058(6) 0.144(12) 0.016(6) -0.017(6) 0.027(4)
O8 0.080(5) 0.188(11) 0.070(4) 0.018(6) 0.020(4) -0.043(6)
O5 0.099(10) 0.074(8) 0.230(18) -0.057(10) -0.059(10) 0.015(6)
N2 0.023(2) 0.033(2) 0.029(2) -0.0045(17) 0.0013(15) 0.0033(16)
N1 0.023(2) 0.033(2) 0.028(2) 0.0050(17) -0.0030(15) -0.0074(16)
N3 0.037(2) 0.0289(19) 0.028(2) -0.0014(17) 0.0062(17) 0.0137(17)
C11 0.015(2) 0.032(2) 0.030(2) -0.003(2) -0.0028(17) 0.0004(18)
C1 0.015(2) 0.027(2) 0.022(2) 0.0012(19) 0.0015(17) 0.0018(17)
C2 0.017(2) 0.039(3) 0.024(2) 0.000(2) 0.0022(17) -0.001(2)
C14 0.019(2) 0.020(2) 0.025(2) 0.0005(19) -0.0007(17) 0.0032(17)
C23 0.036(3) 0.037(3) 0.029(3) 0.001(2) 0.006(2) 0.012(2)
C10 0.022(3) 0.074(4) 0.036(3) 0.018(3) -0.002(2) -0.002(2)
C12 0.019(2) 0.065(3) 0.035(3) 0.016(3) -0.005(2) -0.010(2)
C3 0.022(3) 0.050(3) 0.040(3) -0.009(2) -0.010(2) 0.004(2)
C24 0.052(3) 0.027(2) 0.028(2) 0.001(2) 0.012(2) 0.010(2)
C19 0.032(3) 0.036(3) 0.037(3) 0.001(2) 0.008(2) -0.007(2)
C8 0.018(3) 0.051(3) 0.055(3) 0.001(3) -0.009(2) -0.004(2)
C22 0.054(3) 0.043(3) 0.034(3) -0.007(2) -0.007(2) 0.015(3)
C17 0.027(3) 0.040(3) 0.047(3) 0.005(2) 0.007(2) -0.008(2)
C15 0.032(3) 0.035(3) 0.031(3) 0.004(2) -0.001(2) -0.010(2)
C9 0.029(3) 0.095(4) 0.041(3) 0.022(3) -0.012(2) -0.002(3)
C18 0.041(3) 0.037(3) 0.050(3) -0.004(3) 0.007(2) -0.012(2)
C21 0.048(3) 0.044(3) 0.044(3) -0.009(3) -0.007(2) 0.024(2)
C5 0.023(3) 0.053(3) 0.044(3) -0.001(3) -0.012(2) -0.001(2)
C20 0.043(3) 0.045(3) 0.051(3) 0.002(3) 0.011(2) -0.011(2)
C16 0.037(3) 0.042(3) 0.035(3) 0.005(2) 0.008(2) -0.009(2)
C13 0.024(3) 0.067(4) 0.051(3) 0.024(3) -0.002(2) -0.016(3)
C7 0.025(3) 0.061(3) 0.050(3) -0.022(3) -0.007(2) 0.006(2)
C4 0.018(3) 0.050(3) 0.066(4) -0.009(3) -0.008(2) 0.013(2)
C28 0.047(4) 0.053(3) 0.072(4) -0.031(3) 0.030(3) 0.002(3)
C25 0.068(4) 0.109(5) 0.025(3) -0.012(3) -0.003(3) 0.063(4)
C29 0.044(3) 0.059(3) 0.068(4) -0.036(3) 0.020(3) -0.006(3)
C6 0.030(3) 0.070(4) 0.055(3) -0.027(3) -0.015(2) -0.001(3)
C27 0.067(4) 0.041(3) 0.031(3) 0.004(2) 0.017(3) 0.023(3)
N4 0.039(6) 0.058(7) 0.081(9) -0.010(7) -0.012(6) 0.017(5)
C26 0.084(5) 0.115(5) 0.024(3) -0.020(3) -0.010(3) 0.066(4)
N5 0.030(4) 0.082(7) 0.077(4) 0.024(5) -0.005(4) -0.009(4)
O8A 0.075(10) 0.143(16) 0.105(11) 0.074(11) 0.000(7) -0.023(9)
O7A 0.098(13) 0.097(12) 0.148(15) 0.033(10) -0.037(10) -0.064(10)
N5A 0.033(8) 0.068(10) 0.074(9) 0.020(7) 0.006(6) -0.013(7)
N4A 0.046(5) 0.073(8) 0.072(7) 0.004(6) -0.016(6) 0.023(6)
O5A 0.101(7) 0.162(12) 0.103(9) -0.067(8) -0.031(6) 0.075(8)
O6A 0.043(5) 0.151(12) 0.219(15) -0.094(11) -0.013(7) 0.037(7)

loop_
_atom_type_symbol
_atom_type_description
_atom_type_scat_dispersion_real
_atom_type_scat_dispersion_imag
_atom_type_scat_source
C C 0.0030 0.0020 'International Tables Vol C Tables 4.2.6.8 and 6.1.1.4'
H H 0.0000 0.0000 'International Tables Vol C Tables 4.2.6.8 and 6.1.1.4'
Co Co 0.3490 0.9720 'International Tables Vol C Tables 4.2.6.8 and 6.1.1.4'
N N 0.0060 0.0030 'International Tables Vol C Tables 4.2.6.8 and 6.1.1.4'
O O 0.0110 0.0060 'International Tables Vol C Tables 4.2.6.8 and 6.1.1.4'

loop_
_geom_angle_atom_site_label_1
_geom_angle_atom_site_label_2
_geom_angle_atom_site_label_3
_geom_angle
_geom_angle_site_symmetry_1
_geom_angle_site_symmetry_3
O1 Co1 O3 95.30(11) . 4_676
O1 Co1 O2 88.65(11) . 4_575
O3 Co1 O2 171.17(11) 4_676 4_575
O1 Co1 N2 174.67(13) . .
O3 Co1 N2 86.48(12) 4_676 .
O2 Co1 N2 90.30(12) 4_575 .
O1 Co1 O4 83.80(11) . 1_655
O3 Co1 O4 91.68(11) 4_676 1_655
O2 Co1 O4 96.61(11) 4_575 1_655
N2 Co1 O4 91.14(12) . 1_655
O1 Co1 N1 90.66(13) . .
O3 Co1 N1 90.91(12) 4_676 .
O2 Co1 N1 81.12(12) 4_575 .
N2 Co1 N1 94.34(13) . .
O4 Co1 N1 174.08(12) 1_655 .
C14 O4 Co1 140.4(3) . 1_455
C1 O2 Co1 140.3(3) . 4_576
C14 O3 Co1 142.7(3) . 4_475
C1 O1 Co1 158.4(3) . .
C23 N2 C22 104.7(4) . .
C23 N2 Co1 129.2(3) . .
C22 N2 Co1 125.9(3) . .
C15 N1 C19 116.7(4) . .
C15 N1 Co1 122.8(3) . .
C19 N1 Co1 119.4(3) . .
C23 N3 C21 106.9(4) . .
C23 N3 C24 127.2(4) . .
C21 N3 C24 125.4(4) . .
C12 C11 C10 117.7(4) . .
C12 C11 C14 121.4(4) . .
C10 C11 C14 120.9(4) . .
O1 C1 O2 127.1(4) . .
O1 C1 C2 116.8(4) . .
O2 C1 C2 116.0(3) . .
C7 C2 C3 118.2(4) . .
C7 C2 C1 120.5(4) . .
C3 C2 C1 121.3(4) . .
O4 C14 O3 127.1(4) . .
O4 C14 C11 117.8(4) . .
O3 C14 C11 115.1(4) . .
N2 C23 N3 112.1(4) . .
N2 C23 H23 124.0 . .
N3 C23 H23 124.0 . .
C11 C10 C9 120.9(4) . .
C11 C10 H10 119.6 . .
C9 C10 H10 119.6 . .
C11 C12 C13 120.8(4) . .
C11 C12 H12 119.6 . .
C13 C12 H12 119.6 . .
C2 C3 C4 120.2(4) . .
C2 C3 H3 119.9 . .
C4 C3 H3 119.9 . .
C25 C24 C29 118.9(5) . .
C25 C24 N3 120.8(4) . .
C29 C24 N3 120.3(5) . .
N1 C19 C18 124.0(4) . .
N1 C19 H19 118.0 . .
C18 C19 H19 118.0 . .
C9 C8 C13 116.1(4) . .
C9 C8 C5 119.4(4) . .
C13 C8 C5 124.0(4) . .
C21 C22 N2 110.5(4) . .
C21 C22 H22 124.8 . .
N2 C22 H22 124.8 . .
C18 C17 C16 116.8(4) . .
C18 C17 C20 123.1(4) . .
C16 C17 C20 120.0(4) . .
N1 C15 C16 122.6(4) . .
N1 C15 H15 118.7 . .
C16 C15 H15 118.7 . .
C8 C9 C10 122.0(5) . .
C8 C9 H9 119.0 . .
C10 C9 H9 119.0 . .
C19 C18 C17 119.6(4) . .
C19 C18 H18 120.2 . .
C17 C18 H18 120.2 . .
C22 C21 N3 105.9(4) . .
C22 C21 H21 127.1 . .
N3 C21 H21 127.1 . .
C6 C5 C4 116.0(4) . .
C6 C5 C8 117.8(4) . .
C4 C5 C8 125.9(4) . .
C20 C20 C17 125.8(6) 3_667 .
C20 C20 H20 117.1 3_667 .
C17 C20 H20 117.1 . .
C15 C16 C17 120.0(4) . .
C15 C16 H16 120.0 . .
C17 C16 H16 120.0 . .
C12 C13 C8 122.4(4) . .
C12 C13 N5A 118.5(10) . .
C8 C13 N5A 116.5(10) . .
C12 C13 N5 116.1(6) . .
C8 C13 N5 120.7(6) . .
N5A C13 N5 26.4(8) . .
C2 C7 C6 120.7(4) . .
C2 C7 H7 119.7 . .
C6 C7 H7 119.7 . .
C3 C4 C5 122.5(4) . .
C3 C4 N4 118.4(8) . .
C5 C4 N4 117.0(8) . .
C3 C4 N4A 114.8(7) . .
C5 C4 N4A 122.0(7) . .
N4 C4 N4A 24.0(8) . .
C29 C28 C27 122.4(5) . .
C29 C28 H28 118.8 . .
C27 C28 H28 118.8 . .
C24 C25 C26 121.1(5) . .
C24 C25 H25 119.5 . .
C26 C25 H25 119.5 . .
C28 C29 C24 120.2(5) . .
C28 C29 H29 119.9 . .
C24 C29 H29 119.9 . .
C5 C6 C7 122.4(5) . .
C5 C6 H6 118.8 . .
C7 C6 H6 118.8 . .
C28 C27 C26 116.6(5) . .
C28 C27 C27 122.8(6) . 3_765
C26 C27 C27 120.6(7) . 3_765
O6 N4 O5 111.8(19) . .
O6 N4 C4 125.7(15) . .
O5 N4 C4 118.6(16) . .
C25 C26 C27 120.8(5) . .
C25 C26 H26 119.6 . .
C27 C26 H26 119.6 . .
O7 N5 O8 118.6(12) . .
O7 N5 C13 120.4(11) . .
O8 N5 C13 121.0(9) . .
O8A N5A O7A 116(2) . .
O8A N5A C13 119.8(19) . .
O7A N5A C13 117(2) . .
O6A N4A O5A 110.7(17) . .
O6A N4A C4 124.4(15) . .
O5A N4A C4 123.6(13) . .

loop_
_geom_bond_atom_site_label_1
_geom_bond_atom_site_label_2
_geom_bond_distance
_geom_bond_site_symmetry_2
Co1 O1 2.067(3) .
Co1 O3 2.081(3) 4_676
Co1 O2 2.102(3) 4_575
Co1 N2 2.114(3) .
Co1 O4 2.115(3) 1_655
Co1 N1 2.169(3) .
O4 C14 1.246(4) .
O4 Co1 2.115(3) 1_455
O2 C1 1.246(4) .
O2 Co1 2.102(3) 4_576
O3 C14 1.257(4) .
O3 Co1 2.081(3) 4_475
O1 C1 1.237(4) .
O7 N5 1.152(11) .
O6 N4 1.084(19) .
O8 N5 1.161(12) .
O5 N4 1.18(2) .
N2 C23 1.311(5) .
N2 C22 1.367(5) .
N1 C15 1.338(5) .
N1 C19 1.340(5) .
N3 C23 1.342(5) .
N3 C21 1.361(6) .
N3 C24 1.428(5) .
C11 C12 1.369(6) .
C11 C10 1.378(6) .
C11 C14 1.516(5) .
C1 C2 1.512(5) .
C2 C7 1.371(6) .
C2 C3 1.374(6) .
C23 H23 0.9300 .
C10 C9 1.387(6) .
C10 H10 0.9300 .
C12 C13 1.375(6) .
C12 H12 0.9300 .
C3 C4 1.379(6) .
C3 H3 0.9300 .
C24 C25 1.359(7) .
C24 C29 1.374(6) .
C19 C18 1.370(6) .
C19 H19 0.9300 .
C8 C9 1.368(7) .
C8 C13 1.386(6) .
C8 C5 1.499(6) .
C22 C21 1.350(6) .
C22 H22 0.9300 .
C17 C18 1.381(6) .
C17 C16 1.392(6) .
C17 C20 1.481(6) .
C15 C16 1.384(6) .
C15 H15 0.9300 .
C9 H9 0.9300 .
C18 H18 0.9300 .
C21 H21 0.9300 .
C5 C6 1.367(7) .
C5 C4 1.385(6) .
C20 C20 1.299(9) 3_667
C20 H20 0.9300 .
C16 H16 0.9300 .
C13 N5A 1.50(2) .
C13 N5 1.512(12) .
C7 C6 1.382(6) .
C7 H7 0.9300 .
C4 N4 1.51(2) .
C4 N4A 1.515(18) .
C28 C29 1.367(6) .
C28 C27 1.377(7) .
C28 H28 0.9300 .
C25 C26 1.381(7) .
C25 H25 0.9300 .
C29 H29 0.9300 .
C6 H6 0.9300 .
C27 C26 1.396(7) .
C27 C27 1.490(9) 3_765
C26 H26 0.9300 .
O8A N5A 1.15(2) .
O7A N5A 1.18(2) .
N4A O6A 1.118(17) .
N4A O5A 1.133(18) .

loop_
_geom_torsion_atom_site_label_1
_geom_torsion_atom_site_label_2
_geom_torsion_atom_site_label_3
_geom_torsion_atom_site_label_4
_geom_torsion
_geom_torsion_site_symmetry_1
_geom_torsion_site_symmetry_4
O3 Co1 O1 C1 -74.0(8) 4_676 .
O2 Co1 O1 C1 98.1(7) 4_575 .
N2 Co1 O1 C1 176.7(12) . .
O4 Co1 O1 C1 -165.1(8) 1_655 .
N1 Co1 O1 C1 17.0(8) . .
O1 Co1 N2 C23 -54.2(15) . .
O3 Co1 N2 C23 -163.9(4) 4_676 .
O2 Co1 N2 C23 24.3(4) 4_575 .
O4 Co1 N2 C23 -72.3(4) 1_655 .
N1 Co1 N2 C23 105.5(4) . .
O1 Co1 N2 C22 131.5(13) . .
O3 Co1 N2 C22 21.8(4) 4_676 .
O2 Co1 N2 C22 -150.0(4) 4_575 .
O4 Co1 N2 C22 113.4(4) 1_655 .
N1 Co1 N2 C22 -68.9(4) . .
O1 Co1 N1 C15 -32.0(3) . .
O3 Co1 N1 C15 63.4(3) 4_676 .
O2 Co1 N1 C15 -120.5(3) 4_575 .
N2 Co1 N1 C15 149.9(3) . .
O4 Co1 N1 C15 -52.6(13) 1_655 .
O1 Co1 N1 C19 136.2(3) . .
O3 Co1 N1 C19 -128.5(3) 4_676 .
O2 Co1 N1 C19 47.7(3) 4_575 .
N2 Co1 N1 C19 -42.0(3) . .
O4 Co1 N1 C19 115.6(11) 1_655 .
Co1 O1 C1 O2 80.6(9) . .
Co1 O1 C1 C2 -101.6(7) . .
Co1 O2 C1 O1 -12.0(7) 4_576 .
Co1 O2 C1 C2 170.2(3) 4_576 .
O1 C1 C2 C7 33.1(6) . .
O2 C1 C2 C7 -148.9(4) . .
O1 C1 C2 C3 -146.5(4) . .
O2 C1 C2 C3 31.5(6) . .
Co1 O4 C14 O3 86.3(5) 1_455 .
Co1 O4 C14 C11 -95.3(5) 1_455 .
Co1 O3 C14 O4 -4.3(7) 4_475 .
Co1 O3 C14 C11 177.3(3) 4_475 .
C12 C11 C14 O4 -169.7(4) . .
C10 C11 C14 O4 9.9(6) . .
C12 C11 C14 O3 8.9(6) . .
C10 C11 C14 O3 -171.5(4) . .
C22 N2 C23 N3 -1.1(5) . .
Co1 N2 C23 N3 -176.4(3) . .
C21 N3 C23 N2 1.0(5) . .
C24 N3 C23 N2 173.0(4) . .
C12 C11 C10 C9 -2.7(7) . .
C14 C11 C10 C9 177.7(4) . .
C10 C11 C12 C13 1.1(7) . .
C14 C11 C12 C13 -179.3(4) . .
C7 C2 C3 C4 -0.8(7) . .
C1 C2 C3 C4 178.8(4) . .
C23 N3 C24 C25 -31.0(7) . .
C21 N3 C24 C25 139.6(5) . .
C23 N3 C24 C29 150.1(5) . .
C21 N3 C24 C29 -39.3(7) . .
C15 N1 C19 C18 1.7(7) . .
Co1 N1 C19 C18 -167.2(4) . .
C23 N2 C22 C21 0.9(5) . .
Co1 N2 C22 C21 176.3(3) . .
C19 N1 C15 C16 -2.0(6) . .
Co1 N1 C15 C16 166.4(3) . .
C13 C8 C9 C10 2.8(8) . .
C5 C8 C9 C10 -169.7(5) . .
C11 C10 C9 C8 0.7(8) . .
N1 C19 C18 C17 1.2(8) . .
C16 C17 C18 C19 -3.6(7) . .
C20 C17 C18 C19 177.8(5) . .
N2 C22 C21 N3 -0.3(6) . .
C23 N3 C21 C22 -0.4(5) . .
C24 N3 C21 C22 -172.5(4) . .
C9 C8 C5 C6 96.6(6) . .
C13 C8 C5 C6 -75.3(7) . .
C9 C8 C5 C4 -77.2(7) . .
C13 C8 C5 C4 111.0(7) . .
C18 C17 C20 C20 -12.3(10) . 3_667
C16 C17 C20 C20 169.1(7) . 3_667
N1 C15 C16 C17 -0.5(7) . .
C18 C17 C16 C15 3.3(7) . .
C20 C17 C16 C15 -178.1(4) . .
C11 C12 C13 C8 2.6(8) . .
C11 C12 C13 N5A -158.2(11) . .
C11 C12 C13 N5 172.1(6) . .
C9 C8 C13 C12 -4.5(8) . .
C5 C8 C13 C12 167.6(5) . .
C9 C8 C13 N5A 156.7(11) . .
C5 C8 C13 N5A -31.2(13) . .
C9 C8 C13 N5 -173.5(7) . .
C5 C8 C13 N5 -1.4(9) . .
C3 C2 C7 C6 -2.5(7) . .
C1 C2 C7 C6 177.9(4) . .
C2 C3 C4 C5 2.8(8) . .
C2 C3 C4 N4 -160.2(9) . .
C2 C3 C4 N4A 173.2(8) . .
C6 C5 C4 C3 -1.3(8) . .
C8 C5 C4 C3 172.6(5) . .
C6 C5 C4 N4 161.9(10) . .
C8 C5 C4 N4 -24.2(11) . .
C6 C5 C4 N4A -171.1(9) . .
C8 C5 C4 N4A 2.8(11) . .
C29 C24 C25 C26 1.7(9) . .
N3 C24 C25 C26 -177.2(5) . .
C27 C28 C29 C24 0.4(8) . .
C25 C24 C29 C28 -2.0(8) . .
N3 C24 C29 C28 176.9(5) . .
C4 C5 C6 C7 -2.1(8) . .
C8 C5 C6 C7 -176.5(5) . .
C2 C7 C6 C5 4.1(8) . .
C29 C28 C27 C26 1.5(8) . .
C29 C28 C27 C27 -178.1(6) . 3_765
C3 C4 N4 O6 156.9(16) . .
C5 C4 N4 O6 -7(2) . .
N4A C4 N4 O6 -115(4) . .
C3 C4 N4 O5 1.2(19) . .
C5 C4 N4 O5 -162.7(16) . .
N4A C4 N4 O5 89(3) . .
C24 C25 C26 C27 0.2(10) . .
C28 C27 C26 C25 -1.8(9) . .
C27 C27 C26 C25 177.8(6) 3_765 .
C12 C13 N5 O7 163.2(9) . .
C8 C13 N5 O7 -27.1(13) . .
N5A C13 N5 O7 61(3) . .
C12 C13 N5 O8 -19.6(13) . .
C8 C13 N5 O8 150.1(10) . .
N5A C13 N5 O8 -122(3) . .
C12 C13 N5A O8A -1(3) . .
C8 C13 N5A O8A -162.7(19) . .
N5 C13 N5A O8A 91(3) . .
C12 C13 N5A O7A 148.0(19) . .
C8 C13 N5A O7A -14(3) . .
N5 C13 N5A O7A -120(4) . .
C3 C4 N4A O6A -172.0(17) . .
C5 C4 N4A O6A -1(2) . .
N4 C4 N4A O6A 84(3) . .
C3 C4 N4A O5A -6(2) . .
C5 C4 N4A O5A 164.5(15) . .
N4 C4 N4A O5A -110(4) . .
